data_7155377
loop_
_publ_author_name
'Rold\'an, Steven'
'Cardona, Adri\`a'
'Conesa, Laura'
'Murga, Juan'
'Falomir, Eva'
'Carda, Miguel'
'Marco, J. Alberto'

_publ_section_title
;
 Synthesis and biological evaluation of simplified pironetin analogues
 with modifications in the side chain and the lactone ring.
;
_journal_issue 1
_journal_name_full 'Organic &amp; biomolecular chemistry'
_journal_page_first 220
_journal_page_last 232
_journal_paper_doi 10.1039/c6ob01585a
_journal_volume 15
_journal_year 2016
_chemical_absolute_configuration ad
_chemical_formula_moiety 'C17 H30 O4'
_chemical_formula_sum 'C17 H30 O4'
_chemical_formula_weight 298.41
_chemical_name_systematic (R)-6-((3R,4R,5R)-3,5-dimethoxy-2,4,6-trimethylheptan-2-yl)-5,6-dihydro-2H-pyran-2-one
_space_group_crystal_system monoclinic
_space_group_IT_number 4
_space_group_name_Hall 'P 2yb'
_space_group_name_H-M_alt 'P 1 21 1'
_symmetry_space_group_name_Hall 'P 2yb'
_symmetry_space_group_name_H-M 'P 1 21 1'
_atom_sites_solution_hydrogens geom
_audit_creation_date 2015-10-06
_audit_creation_method
;
Olex2 1.2
(compiled 2015.09.30 svn.r3233 for OlexSys, GUI svn.r5103)
;
_audit_update_record
;
2015-10-15 deposited with the CCDC.
2016-11-22 downloaded from the CCDC.
;
_cell_angle_alpha 90
_cell_angle_beta 94.1494(9)
_cell_angle_gamma 90
_cell_formula_units_Z 2
_cell_length_a 6.89706(6)
_cell_length_b 13.34116(17)
_cell_length_c 9.57590(11)
_cell_measurement_reflns_used 10493
_cell_measurement_temperature 293(2)
_cell_measurement_theta_max 71.9270
_cell_measurement_theta_min 4.5800
_cell_volume 878.815(17)
_computing_cell_refinement
;
CrysAlisPro, Agilent Technologies,
Version 1.171.37.31 (release 14-01-2014 CrysAlis171 .NET)
(compiled Jan 14 2014,18:38:05)
;
_computing_data_collection
;
CrysAlisPro, Agilent Technologies,
Version 1.171.37.31 (release 14-01-2014 CrysAlis171 .NET)
(compiled Jan 14 2014,18:38:05)
;
_computing_data_reduction
;
CrysAlisPro, Agilent Technologies,
Version 1.171.37.31 (release 14-01-2014 CrysAlis171 .NET)
(compiled Jan 14 2014,18:38:05)
;
_computing_molecular_graphics 'Olex2 (Dolomanov et al., 2009)'
_computing_publication_material 'Olex2 (Dolomanov et al., 2009)'
_computing_structure_refinement 'ShelXL (Sheldrick, 2015)'
_computing_structure_solution 'ShelXS (Sheldrick, 2008)'
_diffrn_ambient_temperature 293(2)
_diffrn_detector 'CCD plate'
_diffrn_detector_area_resol_mean 10.4051
_diffrn_detector_type Atlas
_diffrn_measured_fraction_theta_full 0.968
_diffrn_measured_fraction_theta_max 1.000
_diffrn_measurement_details
;
#__ type_ start__ end____ width___ exp.time_
  1 omega -129.00  -34.50   0.7000    1.0000
omega____ theta____ kappa____ phi______ frames
    -      -37.6057  178.0000   60.0000 135

#__ type_ start__ end____ width___ exp.time_
  2 omega -117.00   -6.40   0.7000    1.0000
omega____ theta____ kappa____ phi______ frames
    -      -37.6057  -38.0000   60.0000 158

#__ type_ start__ end____ width___ exp.time_
  3 omega -116.00   -5.40   0.7000    1.0000
omega____ theta____ kappa____ phi______ frames
    -      -37.6057  -57.0000    0.0000 158

#__ type_ start__ end____ width___ exp.time_
  4 omega   57.00  128.40   0.7000    1.0000
omega____ theta____ kappa____ phi______ frames
    -       37.6057  178.0000   60.0000 102

#__ type_ start__ end____ width___ exp.time_
  5 omega  -46.00   73.70   0.7000    1.0000
omega____ theta____ kappa____ phi______ frames
    -       37.6057  -77.0000  -90.0000 171

#__ type_ start__ end____ width___ exp.time_
  6 omega   71.00  176.70   0.7000    1.0000
omega____ theta____ kappa____ phi______ frames
    -      106.7524   77.0000   60.0000 151

#__ type_ start__ end____ width___ exp.time_
  7 omega   71.00  176.70   0.7000    1.0000
omega____ theta____ kappa____ phi______ frames
    -      106.7524   77.0000   30.0000 151

#__ type_ start__ end____ width___ exp.time_
  8 omega   71.00  176.70   0.7000    1.0000
omega____ theta____ kappa____ phi______ frames
    -      106.7524   77.0000    0.0000 151

#__ type_ start__ end____ width___ exp.time_
  9 omega   76.00  177.50   0.7000    1.0000
omega____ theta____ kappa____ phi______ frames
    -      106.7524   45.0000   30.0000 145

#__ type_ start__ end____ width___ exp.time_
 10 omega   71.00  176.70   0.7000    1.0000
omega____ theta____ kappa____ phi______ frames
    -      106.7524   77.0000  -30.0000 151

#__ type_ start__ end____ width___ exp.time_
 11 omega   20.00  108.20   0.7000    1.0000
omega____ theta____ kappa____ phi______ frames
    -      106.7524  -94.0000   60.0000 126

#__ type_ start__ end____ width___ exp.time_
 12 omega   28.00   98.00   0.7000    1.0000
omega____ theta____ kappa____ phi______ frames
    -      106.7524  -45.0000   30.0000 100

#__ type_ start__ end____ width___ exp.time_
 13 omega   74.00  176.90   0.7000    1.0000
omega____ theta____ kappa____ phi______ frames
    -      106.7524   61.0000   60.0000 147

#__ type_ start__ end____ width___ exp.time_
 14 omega   74.00  176.90   0.7000    1.0000
omega____ theta____ kappa____ phi______ frames
    -      106.7524   61.0000    0.0000 147

#__ type_ start__ end____ width___ exp.time_
 15 omega  100.00  177.00   0.7000    1.0000
omega____ theta____ kappa____ phi______ frames
    -      106.7524  111.0000    0.0000 110

#__ type_ start__ end____ width___ exp.time_
 16 omega   74.00  176.90   0.7000    1.0000
omega____ theta____ kappa____ phi______ frames
    -      106.7524   61.0000   90.0000 147

#__ type_ start__ end____ width___ exp.time_
 17 omega  100.00  177.00   0.7000    1.0000
omega____ theta____ kappa____ phi______ frames
    -      106.7524  111.0000  150.0000 110

#__ type_ start__ end____ width___ exp.time_
 18 omega   76.00  177.50   0.7000    1.0000
omega____ theta____ kappa____ phi______ frames
    -      106.7524   45.0000   60.0000 145

#__ type_ start__ end____ width___ exp.time_
 19 omega   74.00  176.90   0.7000    1.0000
omega____ theta____ kappa____ phi______ frames
    -      106.7524   61.0000  -30.0000 147

#__ type_ start__ end____ width___ exp.time_
 20 omega  100.00  177.00   0.7000    1.0000
omega____ theta____ kappa____ phi______ frames
    -      106.7524  111.0000  -90.0000 110

#__ type_ start__ end____ width___ exp.time_
 21 omega   71.00  176.70   0.7000    1.0000
omega____ theta____ kappa____ phi______ frames
    -      106.7524   67.0000   21.9399 151

#__ type_ start__ end____ width___ exp.time_
 22 omega   27.00   90.70   0.7000    1.0000
omega____ theta____ kappa____ phi______ frames
    -      106.7524  -35.0000  132.0000 91

#__ type_ start__ end____ width___ exp.time_
 23 omega   76.00  177.50   0.7000    1.0000
omega____ theta____ kappa____ phi______ frames
    -      106.7524   45.0000    0.0000 145

#__ type_ start__ end____ width___ exp.time_
 24 omega   76.00  177.50   0.7000    1.0000
omega____ theta____ kappa____ phi______ frames
    -      106.7524   45.0000   90.0000 145

#__ type_ start__ end____ width___ exp.time_
 25 omega   74.00  176.90   0.7000    1.0000
omega____ theta____ kappa____ phi______ frames
    -      106.7524   61.0000   30.0000 147

#__ type_ start__ end____ width___ exp.time_
 26 omega -116.00   -5.40   0.7000    1.0000
omega____ theta____ kappa____ phi______ frames
    -      -37.6057  -57.0000 -150.0000 158

#__ type_ start__ end____ width___ exp.time_
 27 omega  -50.00   41.00   0.7000    1.0000
omega____ theta____ kappa____ phi______ frames
    -      -37.6057   38.0000   60.0000 130

#__ type_ start__ end____ width___ exp.time_
 28 omega -122.00   -2.30   0.7000    1.0000
omega____ theta____ kappa____ phi______ frames
    -      -37.6057  -77.0000  -60.0000 171

#__ type_ start__ end____ width___ exp.time_
 29 omega  -50.00   41.00   0.7000    1.0000
omega____ theta____ kappa____ phi______ frames
    -      -37.6057   38.0000  120.0000 130

#__ type_ start__ end____ width___ exp.time_
 30 omega -122.00   -2.30   0.7000    1.0000
omega____ theta____ kappa____ phi______ frames
    -      -37.6057  -77.0000   90.0000 171

#__ type_ start__ end____ width___ exp.time_
 31 omega -116.00   -5.40   0.7000    1.0000
omega____ theta____ kappa____ phi______ frames
    -      -37.6057  -57.0000  -60.0000 158

#__ type_ start__ end____ width___ exp.time_
 32 omega -116.00   -5.40   0.7000    1.0000
omega____ theta____ kappa____ phi______ frames
    -      -37.6057  -57.0000 -180.0000 158

#__ type_ start__ end____ width___ exp.time_
 33 omega -122.00   -2.30   0.7000    1.0000
omega____ theta____ kappa____ phi______ frames
    -      -37.6057  -77.0000 -180.0000 171

#__ type_ start__ end____ width___ exp.time_
 34 omega   26.00  138.70   0.7000    1.0000
omega____ theta____ kappa____ phi______ frames
    -      106.7524   15.0000 -120.0000 161
;
_diffrn_measurement_device 'four-circle diffractometer'
_diffrn_measurement_device_type 'SuperNova, Dual, Cu at zero, Atlas'
_diffrn_measurement_method '\w scans'
_diffrn_orient_matrix_UB_11 -0.1534142000
_diffrn_orient_matrix_UB_12 -0.0437050000
_diffrn_orient_matrix_UB_13 0.0923106000
_diffrn_orient_matrix_UB_21 -0.1296464000
_diffrn_orient_matrix_UB_22 -0.0268095000
_diffrn_orient_matrix_UB_23 -0.1326191000
_diffrn_orient_matrix_UB_31 0.0983434000
_diffrn_orient_matrix_UB_32 -0.1033613000
_diffrn_orient_matrix_UB_33 -0.0045751000
_diffrn_radiation_monochromator mirror
_diffrn_radiation_probe x-ray
_diffrn_radiation_type CuK\a
_diffrn_radiation_wavelength 1.54184
_diffrn_reflns_av_R_equivalents 0.0311
_diffrn_reflns_av_unetI/netI 0.0190
_diffrn_reflns_Laue_measured_fraction_full 0.968
_diffrn_reflns_Laue_measured_fraction_max 1.000
_diffrn_reflns_limit_h_max 8
_diffrn_reflns_limit_h_min -8
_diffrn_reflns_limit_k_max 15
_diffrn_reflns_limit_k_min -15
_diffrn_reflns_limit_l_max 11
_diffrn_reflns_limit_l_min -11
_diffrn_reflns_number 14785
_diffrn_reflns_point_group_measured_fraction_full 0.949
_diffrn_reflns_point_group_measured_fraction_max 0.981
_diffrn_reflns_theta_full 67.684
_diffrn_reflns_theta_max 65.985
_diffrn_reflns_theta_min 4.630
_diffrn_source 'sealed X-ray tube'
_diffrn_source_type 'SuperNova (Cu) X-ray Source'
_exptl_absorpt_coefficient_mu 0.629
_exptl_absorpt_correction_T_max 0.682
_exptl_absorpt_correction_T_min 0.461
_exptl_absorpt_correction_type gaussian
_exptl_absorpt_process_details
;
CrysAlisPro, Agilent Technologies,
Version 1.171.37.31 (release 14-01-2014 CrysAlis171 .NET)
(compiled Jan 14 2014,18:38:05)
Numerical absorption correction based on gaussian integration over
            a multifaceted crystal model
Empirical absorption correction using spherical harmonics,
 implemented in SCALE3 ABSPACK scaling algorithm.
;
_exptl_crystal_colour colorless
_exptl_crystal_density_diffrn 1.128
_exptl_crystal_F_000 328
_exptl_crystal_size_max 0.3504
_exptl_crystal_size_mid 0.2982
_exptl_crystal_size_min 0.167
_refine_diff_density_max 0.151
_refine_diff_density_min -0.197
_refine_diff_density_rms 0.059
_refine_ls_abs_structure_details
;
 Flack x determined using 1343 quotients [(I+)-(I-)]/[(I+)+(I-)]
 (Parsons, Flack and Wagner, Acta Cryst. B69 (2013) 249-259).
;
_refine_ls_abs_structure_Flack 0.01(7)
_refine_ls_extinction_method none
_refine_ls_goodness_of_fit_ref 1.068
_refine_ls_hydrogen_treatment constr
_refine_ls_matrix_type full
_refine_ls_number_parameters 199
_refine_ls_number_reflns 3014
_refine_ls_number_restraints 1
_refine_ls_restrained_S_all 1.068
_refine_ls_R_factor_all 0.0353
_refine_ls_R_factor_gt 0.0343
_refine_ls_shift/su_max 0.000
_refine_ls_shift/su_mean 0.000
_refine_ls_structure_factor_coef Fsqd
_refine_ls_weighting_details 'w=1/[\s^2^(Fo^2^)+(0.0662P)^2^+0.0493P] where P=(Fo^2^+2Fc^2^)/3'
_refine_ls_weighting_scheme calc
_refine_ls_wR_factor_gt 0.0908
_refine_ls_wR_factor_ref 0.0927
_reflns_Friedel_coverage 0.872
_reflns_Friedel_fraction_full 0.927
_reflns_Friedel_fraction_max 0.960
_reflns_number_gt 2947
_reflns_number_total 3014
_reflns_threshold_expression 'I > 2\s(I)'
_cod_data_source_file c6ob01585a2.cif
_cod_data_source_block str1620
_cod_depositor_comments 'Adding full bibliography for 7155377--7155385.cif.'
_cod_original_cell_volume 878.814(17)
_cod_database_code 7155377
_shelxl_version_number 2014-3
_chemical_oxdiff_formula 'C17 H30 O4'
_shelx_space_group_comment
;
The symmetry employed for this shelxl refinement is uniquely defined
by the following loop, which should always be used as a source of
symmetry information in preference to the above space-group names.
They are only intended as comments.
;
_reflns_odcompleteness_completeness 100.00
_reflns_odcompleteness_iscentric 1
_reflns_odcompleteness_theta 66.97
_olex2_refinement_description
;
1. Fixed Uiso
 At 1.2 times of:
  All C(H) groups, All C(H,H) groups
 At 1.5 times of:
  All C(H,H,H) groups
2.a Ternary CH refined with riding coordinates:
 C11(H11), C7(H7), C5(H5), C4(H4), C3(H3)
2.b Secondary CH2 refined with riding coordinates:
 C12(H12A,H12B)
2.c Aromatic/amide H refined with riding coordinates:
 C13(H13), C14(H14)
2.d Idealised Me refined as rotating group:
 C16(H16A,H16B,H16C), C1(H1A,H1B,H1C), C2(H2A,H2B,H2C), C17(H17A,H17B,H17C),
 C6(H6A,H6B,H6C), C10(H10A,H10B,H10C), C9(H9A,H9B,H9C)
;
_olex2_submission_special_instructions 'No special instructions were received'

loop_
_space_group_symop_operation_xyz
'x, y, z'
'-x, y+1/2, -z'

loop_
_atom_site_label
_atom_site_type_symbol
_atom_site_fract_x
_atom_site_fract_y
_atom_site_fract_z
_atom_site_U_iso_or_equiv
_atom_site_adp_type
_atom_site_occupancy
_atom_site_site_symmetry_order
_atom_site_calc_flag
_atom_site_refinement_flags_posn
C11 C -0.2273(3) -0.52304(16) -0.3000(2) 0.0345(5) Uani 1 1 d .
H11 H -0.1835 -0.5200 -0.2004 0.041 Uiso 1 1 calc R
C12 C -0.1149(3) -0.44477(17) -0.3748(2) 0.0409(5) Uani 1 1 d .
H12A H 0.0234 -0.4546 -0.3534 0.049 Uiso 1 1 calc R
H12B H -0.1418 -0.4517 -0.4752 0.049 Uiso 1 1 calc R
C13 C -0.1711(3) -0.34263(18) -0.3302(2) 0.0426(5) Uani 1 1 d .
H13 H -0.0837 -0.2899 -0.3356 0.051 Uiso 1 1 calc R
C14 C -0.3440(3) -0.32564(19) -0.2827(2) 0.0434(5) Uani 1 1 d .
H14 H -0.3721 -0.2626 -0.2481 0.052 Uiso 1 1 calc R
C15 C -0.4913(3) -0.40490(18) -0.2842(3) 0.0435(5) Uani 1 1 d .
C8 C -0.2081(3) -0.63238(16) -0.3476(2) 0.0342(5) Uani 1 1 d .
C7 C -0.3175(3) -0.69947(16) -0.2462(2) 0.0341(5) Uani 1 1 d .
H7 H -0.4518 -0.6751 -0.2487 0.041 Uiso 1 1 calc R
C5 C -0.3265(3) -0.81293(15) -0.2852(2) 0.0341(5) Uani 1 1 d .
H5 H -0.2546 -0.8217 -0.3689 0.041 Uiso 1 1 calc R
C4 C -0.2304(3) -0.88103(16) -0.17016(19) 0.0342(5) Uani 1 1 d .
H4 H -0.2769 -0.8615 -0.0798 0.041 Uiso 1 1 calc R
C16 C 0.0677(4) -0.8439(2) -0.0325(3) 0.0542(6) Uani 1 1 d .
H16A H 0.1004 -0.7741 -0.0253 0.081 Uiso 1 1 calc GR
H16B H 0.1840 -0.8834 -0.0194 0.081 Uiso 1 1 calc GR
H16C H -0.0186 -0.8609 0.0381 0.081 Uiso 1 1 calc GR
C3 C -0.2677(3) -0.99334(18) -0.1930(2) 0.0389(5) Uani 1 1 d .
H3 H -0.4084 -1.0043 -0.1959 0.047 Uiso 1 1 calc R
C1 C -0.1740(4) -1.0536(2) -0.0706(3) 0.0557(6) Uani 1 1 d .
H1A H -0.0356 -1.0447 -0.0661 0.084 Uiso 1 1 calc GR
H1B H -0.2044 -1.1234 -0.0838 0.084 Uiso 1 1 calc GR
H1C H -0.2232 -1.0308 0.0151 0.084 Uiso 1 1 calc GR
C2 C -0.1971(4) -1.03074(19) -0.3305(3) 0.0506(6) Uani 1 1 d .
H2A H -0.2626 -0.9948 -0.4069 0.076 Uiso 1 1 calc GR
H2B H -0.2245 -1.1010 -0.3405 0.076 Uiso 1 1 calc GR
H2C H -0.0595 -1.0200 -0.3309 0.076 Uiso 1 1 calc GR
C17 C -0.3669(5) -0.6653(3) -0.0064(3) 0.0684(8) Uani 1 1 d .
H17A H -0.4329 -0.6030 -0.0256 0.103 Uiso 1 1 calc GR
H17B H -0.2997 -0.6627 0.0849 0.103 Uiso 1 1 calc GR
H17C H -0.4599 -0.7190 -0.0095 0.103 Uiso 1 1 calc GR
C6 C -0.5385(3) -0.84243(19) -0.3247(3) 0.0486(6) Uani 1 1 d .
H6A H -0.6099 -0.8425 -0.2423 0.073 Uiso 1 1 calc GR
H6B H -0.5425 -0.9081 -0.3657 0.073 Uiso 1 1 calc GR
H6C H -0.5958 -0.7951 -0.3910 0.073 Uiso 1 1 calc GR
C10 C 0.0090(3) -0.65933(17) -0.3396(2) 0.0399(5) Uani 1 1 d .
H10A H 0.0679 -0.6412 -0.2492 0.060 Uiso 1 1 calc GR
H10B H 0.0714 -0.6235 -0.4109 0.060 Uiso 1 1 calc GR
H10C H 0.0234 -0.7301 -0.3537 0.060 Uiso 1 1 calc GR
C9 C -0.2982(3) -0.64560(19) -0.4982(2) 0.0433(5) Uani 1 1 d .
H9A H -0.2749 -0.7126 -0.5295 0.065 Uiso 1 1 calc GR
H9B H -0.2402 -0.5986 -0.5587 0.065 Uiso 1 1 calc GR
H9C H -0.4357 -0.6338 -0.5005 0.065 Uiso 1 1 calc GR
O3 O -0.43559(19) -0.49870(11) -0.31222(16) 0.0412(4) Uani 1 1 d .
O1 O -0.0249(2) -0.86365(12) -0.16682(15) 0.0402(4) Uani 1 1 d .
O2 O -0.2318(2) -0.68210(12) -0.10778(14) 0.0402(4) Uani 1 1 d .
O4 O -0.6601(2) -0.38818(16) -0.2694(3) 0.0710(6) Uani 1 1 d .

loop_
_atom_site_aniso_label
_atom_site_aniso_U_11
_atom_site_aniso_U_22
_atom_site_aniso_U_33
_atom_site_aniso_U_23
_atom_site_aniso_U_13
_atom_site_aniso_U_12
C11 0.0299(9) 0.0327(11) 0.0397(10) 0.0004(8) -0.0046(7) 0.0003(8)
C12 0.0372(10) 0.0344(12) 0.0509(11) 0.0035(9) 0.0003(8) -0.0034(9)
C13 0.0471(11) 0.0326(12) 0.0472(11) 0.0035(9) -0.0033(9) -0.0080(9)
C14 0.0516(12) 0.0317(11) 0.0457(11) -0.0019(9) -0.0057(9) 0.0000(9)
C15 0.0405(11) 0.0335(12) 0.0555(12) -0.0035(10) -0.0036(9) 0.0037(9)
C8 0.0343(9) 0.0320(11) 0.0357(10) 0.0019(8) -0.0022(7) 0.0016(9)
C7 0.0326(9) 0.0319(11) 0.0377(10) -0.0010(8) 0.0011(7) 0.0027(7)
C5 0.0349(9) 0.0317(11) 0.0354(9) 0.0006(8) 0.0000(7) -0.0011(8)
C4 0.0350(9) 0.0333(11) 0.0342(9) 0.0004(8) 0.0022(7) -0.0010(8)
C16 0.0544(13) 0.0490(16) 0.0557(14) 0.0031(11) -0.0203(11) -0.0039(11)
C3 0.0387(10) 0.0326(12) 0.0452(11) 0.0051(9) 0.0031(8) -0.0025(9)
C1 0.0621(14) 0.0418(15) 0.0618(15) 0.0165(12) -0.0045(11) -0.0015(11)
C2 0.0615(13) 0.0341(13) 0.0567(14) -0.0070(10) 0.0088(11) -0.0009(11)
C17 0.0835(19) 0.073(2) 0.0518(14) -0.0145(14) 0.0298(13) -0.0075(15)
C6 0.0430(12) 0.0401(14) 0.0602(14) 0.0001(10) -0.0124(10) -0.0021(9)
C10 0.0358(10) 0.0390(13) 0.0454(11) 0.0051(9) 0.0057(8) 0.0026(8)
C9 0.0550(13) 0.0350(12) 0.0386(11) 0.0021(9) -0.0060(9) -0.0006(10)
O3 0.0313(7) 0.0318(8) 0.0597(9) -0.0032(7) -0.0018(6) 0.0001(6)
O1 0.0338(7) 0.0433(10) 0.0425(8) 0.0037(6) -0.0043(5) -0.0033(6)
O2 0.0503(8) 0.0380(8) 0.0328(7) -0.0039(6) 0.0073(6) -0.0020(7)
O4 0.0402(9) 0.0481(11) 0.1247(18) -0.0150(12) 0.0059(9) 0.0066(8)

loop_
_atom_type_symbol
_atom_type_description
_atom_type_scat_dispersion_real
_atom_type_scat_dispersion_imag
_atom_type_scat_source
C C 0.0181 0.0091 'International Tables Vol C Tables 4.2.6.8 and 6.1.1.4'
H H 0.0000 0.0000 'International Tables Vol C Tables 4.2.6.8 and 6.1.1.4'
O O 0.0492 0.0322 'International Tables Vol C Tables 4.2.6.8 and 6.1.1.4'

loop_
_exptl_crystal_face_index_h
_exptl_crystal_face_index_k
_exptl_crystal_face_index_l
_exptl_crystal_face_perp_dist
_exptl_oxdiff_crystal_face_indexfrac_h
_exptl_oxdiff_crystal_face_indexfrac_k
_exptl_oxdiff_crystal_face_indexfrac_l
_exptl_oxdiff_crystal_face_x
_exptl_oxdiff_crystal_face_y
_exptl_oxdiff_crystal_face_z
-4 -2 3 0.0921 -4.0000 -2.0000 3.0000 0.9780 0.1743 -0.2004
-1 -8 2 0.1384 -1.0000 -8.0000 2.0000 0.6877 0.0789 0.7194
4 0 -3 0.0632 4.0000 -0.0000 -3.0000 -0.8906 -0.1207 0.4071
3 3 -3 0.0697 3.0000 3.0000 -3.0000 -0.8683 -0.0715 -0.0013
0 8 -2 0.1381 -0.0000 8.0000 -2.0000 -0.5343 0.0508 -0.8177
2 6 4 0.1106 2.0000 6.0000 4.0000 -0.1998 -0.9506 -0.4418
2 -8 -1 0.1628 2.0000 -8.0000 -1.0000 -0.0495 0.0878 1.0282
3 -3 3 0.2078 3.0000 -3.0000 3.0000 -0.0522 -0.7064 0.5914
-3 -1 -4 0.1225 -3.0000 -1.0000 -4.0000 0.1347 0.9462 -0.1734
2 0 -5 0.0620 2.0000 -0.0000 -5.0000 -0.7684 0.4038 0.2196
1 5 -5 0.0703 1.0000 5.0000 -5.0000 -0.8335 0.3994 -0.3956
-2 0 5 0.1183 -2.0000 0.0000 5.0000 0.7684 -0.4038 -0.2196
-1 -6 5 0.1314 -1.0000 -6.0000 5.0000 0.8772 -0.3726 0.4989
-1 4 5 0.1263 -1.0000 4.0000 5.0000 0.4401 -0.6407 -0.5347
1 -2 6 0.1694 1.0000 -2.0000 6.0000 0.4879 -0.8717 0.2776

loop_
_geom_angle_atom_site_label_1
_geom_angle_atom_site_label_2
_geom_angle_atom_site_label_3
_geom_angle
C12 C11 C8 117.16(17)
O3 C11 C12 109.99(16)
O3 C11 C8 106.93(15)
C13 C12 C11 110.05(19)
C14 C13 C12 121.0(2)
C13 C14 C15 120.9(2)
O3 C15 C14 117.79(19)
O4 C15 C14 122.7(2)
O4 C15 O3 119.3(2)
C11 C8 C7 107.74(16)
C11 C8 C9 110.44(17)
C10 C8 C11 108.19(16)
C10 C8 C7 110.45(16)
C10 C8 C9 110.25(17)
C9 C8 C7 109.74(17)
C8 C7 C5 114.96(16)
O2 C7 C8 107.36(15)
O2 C7 C5 112.68(16)
C4 C5 C7 113.19(16)
C6 C5 C7 109.19(17)
C6 C5 C4 112.22(17)
C3 C4 C5 114.53(16)
O1 C4 C5 107.11(15)
O1 C4 C3 108.45(16)
C1 C3 C4 110.36(18)
C2 C3 C4 112.55(18)
C2 C3 C1 110.3(2)
C15 O3 C11 118.86(16)
C16 O1 C4 115.44(17)
C17 O2 C7 114.46(19)

loop_
_geom_bond_atom_site_label_1
_geom_bond_atom_site_label_2
_geom_bond_distance
C11 C12 1.512(3)
C11 C8 1.537(3)
C11 O3 1.469(2)
C12 C13 1.488(3)
C13 C14 1.326(3)
C14 C15 1.466(3)
C15 O3 1.342(3)
C15 O4 1.203(3)
C8 C7 1.555(3)
C8 C10 1.536(3)
C8 C9 1.539(3)
C7 C5 1.559(3)
C7 O2 1.431(2)
C5 C4 1.540(3)
C5 C6 1.535(3)
C4 C3 1.533(3)
C4 O1 1.434(2)
C16 O1 1.419(3)
C3 C1 1.526(3)
C3 C2 1.520(3)
C17 O2 1.411(3)
